data_4301205
loop_
_publ_author_name
'Miloslav Pol\'a\<sek'
'Miroslava \<Sedinov\'a'
'Jan Kotek'
'Luce Vander Elst'
'Robert N. Muller'
'Petr Hermann'
'Ivan Luke\<s'

_publ_section_title
;
Pyridine-N-oxide Analogues of DOTA and Their Gadolinium(III) Complexes
Endowed with a Fast Water Exchange on the Square-Antiprismatic Isomer
;
_journal_name_full 'Inorganic Chemistry'
_journal_page_first 455
_journal_page_last 465
_journal_paper_doi 10.1021/ic801596v
_journal_volume 48
_journal_year 2009
_chemical_compound_source 'synthesized by the authors'
_chemical_formula_moiety 'C21 H33 N5 O9, 2(H2 O), 2(Cl)'
_chemical_formula_sum 'C21 H37 Cl2 N5 O11'
_chemical_formula_weight 606.46
_chemical_name_systematic
; 
 ? 
;
_space_group_IT_number 14
_symmetry_cell_setting monoclinic
_symmetry_space_group_name_Hall '-P 2yn'
_symmetry_space_group_name_H-M 'P 1 21/n 1'
_atom_sites_solution_hydrogens difmap
_atom_sites_solution_primary direct
_atom_sites_solution_secondary difmap
_audit_creation_method SHELXL-97
_cell_angle_alpha 90.00
_cell_angle_beta 104.2638(11)
_cell_angle_gamma 90.00
_cell_formula_units_Z 4
_cell_length_a 8.15240(10)
_cell_length_b 25.3939(5)
_cell_length_c 13.5391(3)
_cell_measurement_reflns_used 6374
_cell_measurement_temperature 150(1)
_cell_measurement_theta_max 27.48
_cell_measurement_theta_min 1.00
_cell_volume 2716.47(9)
_computing_cell_refinement 'COLLECT and DENZO'
_computing_data_collection 'COLLECT (Hooft, 1998) and DENZO (Otwinowski & Minor, 1997)'
_computing_data_reduction 'COLLECT and DENZO'
_computing_structure_refinement 'SHELXL-97 (Sheldrick, 1997)'
_computing_structure_solution 'SIR92 (Altomare et al., 1994)'
_diffrn_ambient_temperature 150(1)
_diffrn_detector_area_resol_mean 9.091
_diffrn_measured_fraction_theta_full 0.999
_diffrn_measured_fraction_theta_max 0.999
_diffrn_measurement_device_type 'Nonius KappaCCD area detector'
_diffrn_measurement_method '\f and \w scans to fill the Ewald sphere'
_diffrn_radiation_monochromator graphite
_diffrn_radiation_source 'fine-focus sealed tube'
_diffrn_radiation_type MoK\a
_diffrn_radiation_wavelength 0.71073
_diffrn_reflns_av_R_equivalents 0.0241
_diffrn_reflns_av_sigmaI/netI 0.0333
_diffrn_reflns_limit_h_max 10
_diffrn_reflns_limit_h_min -10
_diffrn_reflns_limit_k_max 32
_diffrn_reflns_limit_k_min -32
_diffrn_reflns_limit_l_max 17
_diffrn_reflns_limit_l_min -17
_diffrn_reflns_number 12282
_diffrn_reflns_theta_full 27.51
_diffrn_reflns_theta_max 27.51
_diffrn_reflns_theta_min 1.60
_diffrn_standards_number 0
_exptl_absorpt_coefficient_mu 0.306
_exptl_absorpt_correction_type none
_exptl_crystal_colour colourless
_exptl_crystal_density_diffrn 1.483
_exptl_crystal_density_method 'not measured'
_exptl_crystal_description prism
_exptl_crystal_F_000 1280
_exptl_crystal_size_max 0.55
_exptl_crystal_size_mid 0.25
_exptl_crystal_size_min 0.20
_refine_diff_density_max 0.300
_refine_diff_density_min -0.298
_refine_diff_density_rms 0.052
_refine_ls_extinction_method none
_refine_ls_goodness_of_fit_ref 1.066
_refine_ls_hydrogen_treatment constr
_refine_ls_matrix_type full
_refine_ls_number_parameters 352
_refine_ls_number_reflns 6254
_refine_ls_number_restraints 0
_refine_ls_restrained_S_all 1.066
_refine_ls_R_factor_all 0.0534
_refine_ls_R_factor_gt 0.0361
_refine_ls_shift/su_max 0.001
_refine_ls_shift/su_mean 0.000
_refine_ls_structure_factor_coef Fsqd
_refine_ls_weighting_details 'calc w=1/[\s^2^(Fo^2^)+(0.0342P)^2^+1.6523P] where P=(Fo^2^+2Fc^2^)/3'
_refine_ls_weighting_scheme calc
_refine_ls_wR_factor_gt 0.0854
_refine_ls_wR_factor_ref 0.0935
_reflns_number_gt 4896
_reflns_number_total 6254
_reflns_threshold_expression >2sigma(I)
_cod_data_source_file ic801596v_si_002_4.cif
_cod_data_source_block l6fd
_cod_original_sg_symbol_H-M 'P 21/n'
_cod_database_code 4301205

loop_
_symmetry_equiv_pos_as_xyz
'x, y, z'
'-x+1/2, y+1/2, -z+1/2'
'-x, -y, -z'
'x-1/2, -y-1/2, z-1/2'

loop_
_atom_site_label
_atom_site_type_symbol
_atom_site_fract_x
_atom_site_fract_y
_atom_site_fract_z
_atom_site_U_iso_or_equiv
_atom_site_adp_type
_atom_site_occupancy
_atom_site_symmetry_multiplicity
_atom_site_calc_flag
_atom_site_refinement_flags
_atom_site_disorder_assembly
_atom_site_disorder_group
N1 N 0.60235(16) 0.10775(5) 0.64330(10) 0.0162(3) Uani 1 1 d . . .
H11 H 0.6327 0.1144 0.7113 0.019 Uiso 1 1 d R . .
C2 C 0.4681(2) 0.06571(6) 0.62377(13) 0.0183(3) Uani 1 1 d . . .
H21 H 0.5211 0.0315 0.6384 0.022 Uiso 1 1 calc R . .
H22 H 0.4078 0.0663 0.5524 0.022 Uiso 1 1 calc R . .
C3 C 0.3435(2) 0.07395(7) 0.68944(12) 0.0186(3) Uani 1 1 d . . .
H31 H 0.2735 0.1044 0.6647 0.022 Uiso 1 1 calc R . .
H32 H 0.2699 0.0435 0.6833 0.022 Uiso 1 1 calc R . .
N4 N 0.42920(16) 0.08199(5) 0.79755(10) 0.0169(3) Uani 1 1 d . . .
C5 C 0.3105(2) 0.10349(6) 0.85395(13) 0.0189(3) Uani 1 1 d . . .
H51 H 0.3423 0.0909 0.9237 0.023 Uiso 1 1 calc R . .
H52 H 0.1972 0.0909 0.8231 0.023 Uiso 1 1 calc R . .
C6 C 0.3106(2) 0.16307(6) 0.85380(13) 0.0187(3) Uani 1 1 d . . .
H61 H 0.2832 0.1757 0.7840 0.022 Uiso 1 1 calc R . .
H62 H 0.2242 0.1758 0.8860 0.022 Uiso 1 1 calc R . .
N7 N 0.48036(17) 0.18459(5) 0.90975(10) 0.0165(3) Uani 1 1 d . . .
H71 H 0.5597 0.1633 0.8967 0.020 Uiso 1 1 d R . .
C8 C 0.5070(2) 0.23961(6) 0.87523(13) 0.0209(3) Uani 1 1 d . . .
H81 H 0.6088 0.2540 0.9199 0.025 Uiso 1 1 calc R . .
H82 H 0.4125 0.2614 0.8818 0.025 Uiso 1 1 calc R . .
C9 C 0.5230(2) 0.24243(6) 0.76647(13) 0.0194(3) Uani 1 1 d . . .
H91 H 0.4175 0.2308 0.7214 0.023 Uiso 1 1 calc R . .
H92 H 0.5407 0.2788 0.7500 0.023 Uiso 1 1 calc R . .
N10 N 0.66206(17) 0.21034(5) 0.74705(10) 0.0181(3) Uani 1 1 d . . .
C11 C 0.6459(2) 0.20513(6) 0.63624(13) 0.0199(3) Uani 1 1 d . . .
H111 H 0.7572 0.2002 0.6238 0.024 Uiso 1 1 calc R . .
H112 H 0.5978 0.2372 0.6020 0.024 Uiso 1 1 calc R . .
C12 C 0.5340(2) 0.15876(6) 0.59312(13) 0.0194(3) Uani 1 1 d . . .
H121 H 0.4214 0.1646 0.6027 0.023 Uiso 1 1 calc R . .
H122 H 0.5249 0.1563 0.5205 0.023 Uiso 1 1 calc R . .
C20 C 0.7574(2) 0.09036(6) 0.60997(13) 0.0187(3) Uani 1 1 d . . .
H201 H 0.7256 0.0831 0.5374 0.022 Uiso 1 1 calc R . .
H202 H 0.8387 0.1190 0.6213 0.022 Uiso 1 1 calc R . .
C21 C 0.83984(19) 0.04255(6) 0.66487(12) 0.0174(3) Uani 1 1 d . . .
N22 N 0.89449(16) 0.04603(5) 0.76863(10) 0.0186(3) Uani 1 1 d . . .
O22N O 0.86430(15) 0.08936(5) 0.81392(9) 0.0240(3) Uani 1 1 d . . .
C23 C 0.9801(2) 0.00574(7) 0.82450(13) 0.0221(4) Uani 1 1 d . . .
H231 H 1.0173 0.0091 0.8949 0.027 Uiso 1 1 calc R . .
C24 C 1.0123(2) -0.03976(7) 0.77840(13) 0.0225(4) Uani 1 1 d . . .
H241 H 1.0715 -0.0670 0.8174 0.027 Uiso 1 1 calc R . .
C25 C 0.9565(2) -0.04526(7) 0.67344(13) 0.0200(3) Uani 1 1 d . . .
C26 C 0.8706(2) -0.00317(6) 0.61744(13) 0.0192(3) Uani 1 1 d . . .
H261 H 0.8334 -0.0060 0.5470 0.023 Uiso 1 1 calc R . .
C27 C 0.9828(2) -0.09628(7) 0.62479(14) 0.0231(4) Uani 1 1 d . . .
O271 O 0.93354(17) -0.09437(5) 0.52429(10) 0.0303(3) Uani 1 1 d . . .
H271 H 0.9428 -0.1274 0.4922 0.036 Uiso 1 1 d R . .
O272 O 1.04060(16) -0.13515(5) 0.67291(10) 0.0280(3) Uani 1 1 d . . .
C30 C 0.5082(2) 0.03334(6) 0.84371(12) 0.0188(3) Uani 1 1 d . . .
H301 H 0.5613 0.0157 0.7961 0.023 Uiso 1 1 calc R . .
H302 H 0.4214 0.0101 0.8569 0.023 Uiso 1 1 calc R . .
C31 C 0.6395(2) 0.04317(7) 0.94227(13) 0.0200(3) Uani 1 1 d . . .
O311 O 0.72942(16) 0.00133(5) 0.98016(9) 0.0268(3) Uani 1 1 d . . .
H311 H 0.6986 -0.0261 0.9423 0.032 Uiso 1 1 d R . .
O312 O 0.66216(16) 0.08518(5) 0.98567(9) 0.0266(3) Uani 1 1 d . . .
C40 C 0.4955(2) 0.18245(7) 1.02251(12) 0.0199(3) Uani 1 1 d . . .
H401 H 0.4374 0.1514 1.0380 0.024 Uiso 1 1 calc R . .
H402 H 0.4402 0.2131 1.0425 0.024 Uiso 1 1 calc R . .
C41 C 0.6768(2) 0.18101(7) 1.08335(13) 0.0211(3) Uani 1 1 d . . .
O411 O 0.68261(16) 0.16608(5) 1.17731(9) 0.0306(3) Uani 1 1 d . . .
H411 H 0.7804 0.1613 1.2132 0.037 Uiso 1 1 d R . .
O412 O 0.79761(15) 0.19146(5) 1.04979(10) 0.0251(3) Uani 1 1 d . . .
C50 C 0.8292(2) 0.22907(7) 0.80186(14) 0.0227(4) Uani 1 1 d . . .
H501 H 0.9139 0.2060 0.7859 0.027 Uiso 1 1 calc R . .
H502 H 0.8380 0.2261 0.8744 0.027 Uiso 1 1 calc R . .
C51 C 0.8707(2) 0.28557(7) 0.77861(14) 0.0244(4) Uani 1 1 d . . .
O511 O 1.00281(18) 0.30402(5) 0.84874(10) 0.0337(3) Uani 1 1 d . . .
H511 H 1.0149 0.3409 0.8361 0.040 Uiso 1 1 d R . .
O512 O 0.79403(17) 0.31068(5) 0.70629(10) 0.0321(3) Uani 1 1 d . . .
Cl1 Cl 1.07756(5) 0.188666(16) 0.60279(3) 0.02097(10) Uani 1 1 d . . .
Cl2 Cl 0.46706(8) -0.074581(19) 0.64730(4) 0.03958(14) Uani 1 1 d . . .
O1W O 0.66624(17) -0.08097(5) 0.87542(10) 0.0315(3) Uani 1 1 d . . .
H11W H 0.7437 -0.1014 0.8874 0.038 Uiso 1 1 d R . .
H12W H 0.6249 -0.0835 0.8125 0.038 Uiso 1 1 d R . .
O2W O 1.05951(16) 0.13073(6) 1.00528(10) 0.0345(3) Uani 1 1 d . . .
H21W H 1.0035 0.1500 1.0317 0.041 Uiso 1 1 d R . .
H22W H 0.9954 0.1143 0.9570 0.041 Uiso 1 1 d R . .

loop_
_atom_site_aniso_label
_atom_site_aniso_U_11
_atom_site_aniso_U_22
_atom_site_aniso_U_33
_atom_site_aniso_U_23
_atom_site_aniso_U_13
_atom_site_aniso_U_12
N1 0.0170(7) 0.0168(7) 0.0138(7) -0.0018(5) 0.0021(5) 0.0001(5)
C2 0.0187(8) 0.0178(8) 0.0170(8) -0.0006(6) 0.0015(6) -0.0011(6)
C3 0.0175(8) 0.0212(8) 0.0153(8) 0.0001(6) 0.0004(6) -0.0008(6)
N4 0.0168(7) 0.0185(7) 0.0144(7) 0.0005(5) 0.0019(5) 0.0010(5)
C5 0.0168(8) 0.0221(8) 0.0178(8) -0.0014(6) 0.0042(6) -0.0023(6)
C6 0.0144(8) 0.0230(9) 0.0174(8) -0.0015(6) 0.0012(6) 0.0002(6)
N7 0.0175(7) 0.0179(7) 0.0141(7) -0.0006(5) 0.0038(5) -0.0006(5)
C8 0.0248(9) 0.0167(8) 0.0215(9) -0.0003(6) 0.0059(7) -0.0009(6)
C9 0.0205(8) 0.0169(8) 0.0213(9) 0.0014(6) 0.0059(7) 0.0010(6)
N10 0.0201(7) 0.0183(7) 0.0161(7) -0.0002(5) 0.0048(5) 0.0001(5)
C11 0.0247(9) 0.0182(8) 0.0180(8) 0.0010(6) 0.0075(7) 0.0008(7)
C12 0.0220(8) 0.0190(8) 0.0163(8) 0.0021(6) 0.0032(6) 0.0030(6)
C20 0.0191(8) 0.0207(8) 0.0171(8) -0.0001(6) 0.0057(6) 0.0007(6)
C21 0.0151(7) 0.0210(8) 0.0151(8) -0.0001(6) 0.0015(6) -0.0010(6)
N22 0.0158(7) 0.0217(7) 0.0177(7) -0.0026(6) 0.0028(5) -0.0007(5)
O22N 0.0249(6) 0.0250(6) 0.0200(6) -0.0074(5) 0.0016(5) 0.0041(5)
C23 0.0216(8) 0.0266(9) 0.0158(9) 0.0010(7) 0.0003(7) -0.0001(7)
C24 0.0205(8) 0.0227(9) 0.0220(9) 0.0032(7) 0.0008(7) 0.0013(7)
C25 0.0196(8) 0.0195(8) 0.0204(9) -0.0001(6) 0.0042(7) -0.0013(6)
C26 0.0183(8) 0.0218(8) 0.0162(8) -0.0015(6) 0.0020(6) -0.0010(6)
C27 0.0212(8) 0.0217(9) 0.0243(9) 0.0006(7) 0.0016(7) -0.0003(7)
O271 0.0454(8) 0.0218(6) 0.0195(7) -0.0031(5) 0.0004(6) 0.0100(6)
O272 0.0342(7) 0.0198(6) 0.0261(7) 0.0026(5) 0.0000(6) 0.0035(5)
C30 0.0200(8) 0.0186(8) 0.0163(8) 0.0006(6) 0.0020(6) 0.0007(6)
C31 0.0201(8) 0.0230(9) 0.0172(8) 0.0007(7) 0.0049(7) 0.0006(7)
O311 0.0318(7) 0.0242(6) 0.0192(6) 0.0003(5) -0.0038(5) 0.0050(5)
O312 0.0283(7) 0.0265(7) 0.0220(7) -0.0061(5) 0.0003(5) 0.0004(5)
C40 0.0229(8) 0.0227(9) 0.0145(8) -0.0013(6) 0.0055(6) -0.0007(7)
C41 0.0247(9) 0.0192(8) 0.0178(8) -0.0017(6) 0.0024(7) 0.0010(7)
O411 0.0259(7) 0.0450(8) 0.0178(6) 0.0049(6) -0.0005(5) 0.0016(6)
O412 0.0210(6) 0.0282(7) 0.0263(7) -0.0022(5) 0.0060(5) -0.0007(5)
C50 0.0219(8) 0.0233(9) 0.0217(9) 0.0007(7) 0.0029(7) -0.0012(7)
C51 0.0255(9) 0.0272(9) 0.0213(9) -0.0019(7) 0.0070(7) -0.0047(7)
O511 0.0411(8) 0.0324(8) 0.0237(7) -0.0005(6) 0.0004(6) -0.0150(6)
O512 0.0360(8) 0.0272(7) 0.0304(8) 0.0064(6) 0.0030(6) -0.0078(6)
Cl1 0.0214(2) 0.0205(2) 0.0200(2) 0.00064(16) 0.00318(15) 0.00203(15)
Cl2 0.0671(4) 0.0243(2) 0.0220(2) 0.00085(19) 0.0009(2) 0.0021(2)
O1W 0.0388(8) 0.0238(7) 0.0285(7) -0.0015(5) 0.0018(6) 0.0043(6)
O2W 0.0265(7) 0.0453(9) 0.0288(8) -0.0115(6) 0.0012(6) 0.0059(6)

loop_
_atom_type_symbol
_atom_type_description
_atom_type_scat_dispersion_real
_atom_type_scat_dispersion_imag
_atom_type_scat_source
C C 0.0033 0.0016 'International Tables Vol C Tables 4.2.6.8 and 6.1.1.4'
H H 0.0000 0.0000 'International Tables Vol C Tables 4.2.6.8 and 6.1.1.4'
N N 0.0061 0.0033 'International Tables Vol C Tables 4.2.6.8 and 6.1.1.4'
O O 0.0106 0.0060 'International Tables Vol C Tables 4.2.6.8 and 6.1.1.4'
Cl Cl 0.1484 0.1585 'International Tables Vol C Tables 4.2.6.8 and 6.1.1.4'

loop_
_geom_angle_atom_site_label_1
_geom_angle_atom_site_label_2
_geom_angle_atom_site_label_3
_geom_angle
_geom_angle_site_symmetry_1
_geom_angle_site_symmetry_3
_geom_angle_publ_flag
C12 N1 C2 111.04(12) . . ?
C12 N1 C20 111.17(12) . . ?
C2 N1 C20 111.49(12) . . ?
C12 N1 H11 105.9 . . ?
C2 N1 H11 108.4 . . ?
C20 N1 H11 108.6 . . ?
N1 C2 C3 111.19(13) . . ?
N1 C2 H21 109.4 . . ?
C3 C2 H21 109.4 . . ?
N1 C2 H22 109.4 . . ?
C3 C2 H22 109.4 . . ?
H21 C2 H22 108.0 . . ?
N4 C3 C2 112.24(13) . . ?
N4 C3 H31 109.2 . . ?
C2 C3 H31 109.2 . . ?
N4 C3 H32 109.2 . . ?
C2 C3 H32 109.2 . . ?
H31 C3 H32 107.9 . . ?
C30 N4 C3 111.06(13) . . ?
C30 N4 C5 111.55(13) . . ?
C3 N4 C5 110.75(12) . . ?
N4 C5 C6 111.64(13) . . ?
N4 C5 H51 109.3 . . ?
C6 C5 H51 109.3 . . ?
N4 C5 H52 109.3 . . ?
C6 C5 H52 109.3 . . ?
H51 C5 H52 108.0 . . ?
N7 C6 C5 111.23(13) . . ?
N7 C6 H61 109.4 . . ?
C5 C6 H61 109.4 . . ?
N7 C6 H62 109.4 . . ?
C5 C6 H62 109.4 . . ?
H61 C6 H62 108.0 . . ?
C40 N7 C8 111.53(12) . . ?
C40 N7 C6 109.44(12) . . ?
C8 N7 C6 111.41(13) . . ?
C40 N7 H71 107.3 . . ?
C8 N7 H71 109.5 . . ?
C6 N7 H71 107.6 . . ?
N7 C8 C9 113.57(13) . . ?
N7 C8 H81 108.9 . . ?
C9 C8 H81 108.9 . . ?
N7 C8 H82 108.9 . . ?
C9 C8 H82 108.9 . . ?
H81 C8 H82 107.7 . . ?
N10 C9 C8 113.79(14) . . ?
N10 C9 H91 108.8 . . ?
C8 C9 H91 108.8 . . ?
N10 C9 H92 108.8 . . ?
C8 C9 H92 108.8 . . ?
H91 C9 H92 107.7 . . ?
C50 N10 C9 113.07(13) . . ?
C50 N10 C11 112.51(13) . . ?
C9 N10 C11 110.54(13) . . ?
N10 C11 C12 110.76(13) . . ?
N10 C11 H111 109.5 . . ?
C12 C11 H111 109.5 . . ?
N10 C11 H112 109.5 . . ?
C12 C11 H112 109.5 . . ?
H111 C11 H112 108.1 . . ?
N1 C12 C11 111.97(13) . . ?
N1 C12 H121 109.2 . . ?
C11 C12 H121 109.2 . . ?
N1 C12 H122 109.2 . . ?
C11 C12 H122 109.2 . . ?
H121 C12 H122 107.9 . . ?
C21 C20 N1 113.34(13) . . ?
C21 C20 H201 108.9 . . ?
N1 C20 H201 108.9 . . ?
C21 C20 H202 108.9 . . ?
N1 C20 H202 108.9 . . ?
H201 C20 H202 107.7 . . ?
N22 C21 C26 118.81(15) . . ?
N22 C21 C20 116.82(14) . . ?
C26 C21 C20 124.30(15) . . ?
O22N N22 C23 120.07(14) . . ?
O22N N22 C21 118.87(13) . . ?
C23 N22 C21 121.05(14) . . ?
N22 C23 C24 120.77(16) . . ?
N22 C23 H231 119.6 . . ?
C24 C23 H231 119.6 . . ?
C23 C24 C25 120.02(16) . . ?
C23 C24 H241 120.0 . . ?
C25 C24 H241 120.0 . . ?
C24 C25 C26 118.24(15) . . ?
C24 C25 C27 119.51(15) . . ?
C26 C25 C27 122.18(15) . . ?
C21 C26 C25 121.09(16) . . ?
C21 C26 H261 119.5 . . ?
C25 C26 H261 119.5 . . ?
O272 C27 O271 124.24(16) . . ?
O272 C27 C25 123.28(16) . . ?
O271 C27 C25 112.47(15) . . ?
C27 O271 H271 113.4 . . ?
N4 C30 C31 112.32(13) . . ?
N4 C30 H301 109.1 . . ?
C31 C30 H301 109.1 . . ?
N4 C30 H302 109.1 . . ?
C31 C30 H302 109.1 . . ?
H301 C30 H302 107.9 . . ?
O312 C31 O311 121.14(15) . . ?
O312 C31 C30 124.36(15) . . ?
O311 C31 C30 114.50(14) . . ?
C31 O311 H311 111.4 . . ?
N7 C40 C41 112.38(13) . . ?
N7 C40 H401 109.1 . . ?
C41 C40 H401 109.1 . . ?
N7 C40 H402 109.1 . . ?
C41 C40 H402 109.1 . . ?
H401 C40 H402 107.9 . . ?
O412 C41 O411 125.89(16) . . ?
O412 C41 C40 124.69(15) . . ?
O411 C41 C40 109.42(14) . . ?
C41 O411 H411 114.0 . . ?
N10 C50 C51 115.34(14) . . ?
N10 C50 H501 108.4 . . ?
C51 C50 H501 108.4 . . ?
N10 C50 H502 108.4 . . ?
C51 C50 H502 108.4 . . ?
H501 C50 H502 107.5 . . ?
O512 C51 O511 123.96(17) . . ?
O512 C51 C50 124.63(16) . . ?
O511 C51 C50 111.41(15) . . ?
C51 O511 H511 108.4 . . ?
H11W O1W H12W 104.8 . . ?
H21W O2W H22W 109.4 . . ?

loop_
_geom_bond_atom_site_label_1
_geom_bond_atom_site_label_2
_geom_bond_distance
_geom_bond_site_symmetry_2
_geom_bond_publ_flag
N1 C12 1.504(2) . ?
N1 C2 1.505(2) . ?
N1 C20 1.509(2) . ?
N1 H11 0.9081 . ?
C2 C3 1.520(2) . ?
C2 H21 0.9700 . ?
C2 H22 0.9700 . ?
C3 N4 1.473(2) . ?
C3 H31 0.9700 . ?
C3 H32 0.9700 . ?
N4 C30 1.460(2) . ?
N4 C5 1.477(2) . ?
C5 C6 1.513(2) . ?
C5 H51 0.9700 . ?
C5 H52 0.9700 . ?
C6 N7 1.507(2) . ?
C6 H61 0.9700 . ?
C6 H62 0.9700 . ?
N7 C40 1.502(2) . ?
N7 C8 1.506(2) . ?
N7 H71 0.8926 . ?
C8 C9 1.512(2) . ?
C8 H81 0.9700 . ?
C8 H82 0.9700 . ?
C9 N10 1.471(2) . ?
C9 H91 0.9700 . ?
C9 H92 0.9700 . ?
N10 C50 1.461(2) . ?
N10 C11 1.479(2) . ?
C11 C12 1.516(2) . ?
C11 H111 0.9700 . ?
C11 H112 0.9700 . ?
C12 H121 0.9700 . ?
C12 H122 0.9700 . ?
C20 C21 1.494(2) . ?
C20 H201 0.9700 . ?
C20 H202 0.9700 . ?
C21 N22 1.368(2) . ?
C21 C26 1.379(2) . ?
N22 O22N 1.3121(18) . ?
N22 C23 1.358(2) . ?
C23 C24 1.369(2) . ?
C23 H231 0.9300 . ?
C24 C25 1.388(2) . ?
C24 H241 0.9300 . ?
C25 C26 1.395(2) . ?
C25 C27 1.493(2) . ?
C26 H261 0.9300 . ?
C27 O272 1.212(2) . ?
C27 O271 1.321(2) . ?
O271 H271 0.9553 . ?
C30 C31 1.512(2) . ?
C30 H301 0.9700 . ?
C30 H302 0.9700 . ?
C31 O312 1.210(2) . ?
C31 O311 1.321(2) . ?
O311 H311 0.8646 . ?
C40 C41 1.505(2) . ?
C40 H401 0.9700 . ?
C40 H402 0.9700 . ?
C41 O412 1.211(2) . ?
C41 O411 1.317(2) . ?
O411 H411 0.8344 . ?
C50 C51 1.525(2) . ?
C50 H501 0.9700 . ?
C50 H502 0.9700 . ?
C51 O512 1.206(2) . ?
C51 O511 1.333(2) . ?
O511 H511 0.9627 . ?
O1W H11W 0.8027 . ?
O1W H12W 0.8381 . ?
O2W H21W 0.8109 . ?
O2W H22W 0.8394 . ?
